data_7049023
loop_
_publ_author_name
'Li, Huijie'
'Gong, Peijun'
'Jiang, Jun'
'Li, Yamin'
'Pang, Jingjing'
'Chen, Lijuan'
'Zhao, Junwei'

_publ_section_title
;
 Organic-inorganic hybrids assembled from plenary Keggin-type
 germanotungstate units and 3d-4f heterometal clusters.
;
_journal_issue 11
_journal_name_full 'Dalton transactions (Cambridge, England : 2003)'
_journal_page_first 3730
_journal_page_last 3742
_journal_paper_doi 10.1039/c9dt00312f
_journal_volume 48
_journal_year 2019
_chemical_formula_moiety 'Ge O40 W12, C18 H12 Ce0.5 Cu2 N3 Na0.5 O16, C18 H12 Cu2 N3 O8, 8(O)'
_chemical_formula_sum 'C36 H64 Ce0.5 Cu4 Ge N6 Na0.5 O72 W12'
_chemical_formula_weight 4347.44
_space_group_crystal_system monoclinic
_space_group_IT_number 14
_space_group_name_Hall '-P 2yn'
_space_group_name_H-M_alt 'P 1 21/n 1'
_symmetry_space_group_name_Hall '-P 2yn'
_symmetry_space_group_name_H-M 'P 1 21/n 1'
_atom_sites_solution_hydrogens geom
_atom_sites_solution_primary direct
_atom_sites_solution_secondary difmap
_audit_creation_date 2019-02-09
_audit_creation_method
;
Olex2 1.2-beta
(compiled 2015.01.26 svn.r3150 for OlexSys, GUI svn.r4998)
;
_audit_update_record
;
2019-02-11 deposited with the CCDC.    2019-02-14 downloaded from the CCDC.
;
_cell_angle_alpha 90.00
_cell_angle_beta 95.0180(10)
_cell_angle_gamma 90.00
_cell_formula_units_Z 4
_cell_length_a 18.7986(7)
_cell_length_b 14.7548(4)
_cell_length_c 31.1802(12)
_cell_measurement_reflns_used 9996
_cell_measurement_temperature 296(2)
_cell_measurement_theta_max 30.48
_cell_measurement_theta_min 2.62
_cell_volume 8615.3(5)
_computing_cell_refinement 'Bruker SAINT'
_computing_data_collection 'Bruker APEX2'
_computing_data_reduction 'Bruker SAINT'
_computing_molecular_graphics 'Olex2 (Dolomanov et al., 2009)'
_computing_publication_material 'Olex2 (Dolomanov et al., 2009)'
_computing_structure_refinement 'SHELXL-97 (Sheldrick, 1997)'
_computing_structure_solution 'SHELXS-97 (Sheldrick, 1990)'
_diffrn_ambient_temperature 296
_diffrn_measured_fraction_theta_full 0.995
_diffrn_measured_fraction_theta_max 0.995
_diffrn_measurement_device_type 'Bruker APEX-II CCD'
_diffrn_measurement_method '\f and \w scans'
_diffrn_radiation_monochromator graphite
_diffrn_radiation_type MoK\a
_diffrn_radiation_wavelength 0.71073
_diffrn_reflns_av_R_equivalents 0.0358
_diffrn_reflns_av_unetI/netI 0.0294
_diffrn_reflns_limit_h_max 22
_diffrn_reflns_limit_h_min -22
_diffrn_reflns_limit_k_max 17
_diffrn_reflns_limit_k_min -17
_diffrn_reflns_limit_l_max 37
_diffrn_reflns_limit_l_min -37
_diffrn_reflns_number 74790
_diffrn_reflns_theta_full 25.00
_diffrn_reflns_theta_max 25.00
_diffrn_reflns_theta_min 2.16
_diffrn_source 'fine-focus sealed tube'
_exptl_absorpt_coefficient_mu 17.635
_exptl_absorpt_correction_T_max 0.7461
_exptl_absorpt_correction_T_min 0.4889
_exptl_absorpt_correction_type multi-scan
_exptl_absorpt_process_details
;
SADABS-2016/2 (Bruker,2016/2) was used for absorption correction.
wR2(int) was 0.1182 before and 0.0593 after correction.
The Ratio of minimum to maximum transmission is 0.6553.
The \l/2 correction factor is Not present.
;
_exptl_crystal_colour mazarine
_exptl_crystal_density_diffrn 3.352
_exptl_crystal_density_method 'not measured'
_exptl_crystal_description block
_exptl_crystal_F_000 7874
_exptl_crystal_size_max 0.15
_exptl_crystal_size_mid 0.1
_exptl_crystal_size_min 0.08
_refine_diff_density_max 3.003
_refine_diff_density_min -3.111
_refine_diff_density_rms 0.343
_refine_ls_extinction_coef 0.000099(7)
_refine_ls_extinction_expression Fc^*^=kFc[1+0.001xFc^2^\l^3^/sin(2\q)]^-1/4^
_refine_ls_extinction_method SHELXL
_refine_ls_goodness_of_fit_ref 1.083
_refine_ls_hydrogen_treatment constr
_refine_ls_matrix_type full
_refine_ls_number_parameters 1085
_refine_ls_number_reflns 15104
_refine_ls_number_restraints 2
_refine_ls_restrained_S_all 1.083
_refine_ls_R_factor_all 0.0588
_refine_ls_R_factor_gt 0.0540
_refine_ls_shift/su_max 0.003
_refine_ls_shift/su_mean 0.000
_refine_ls_structure_factor_coef Fsqd
_refine_ls_weighting_details 'calc w=1/[\s^2^(Fo^2^)+(0.0433P)^2^+559.5684P] where P=(Fo^2^+2Fc^2^)/3'
_refine_ls_weighting_scheme calc
_refine_ls_wR_factor_gt 0.1356
_refine_ls_wR_factor_ref 0.1378
_reflns_number_gt 13833
_reflns_number_total 15104
_reflns_threshold_expression >2sigma(I)
_cod_data_source_file c9dt00312f2.cif
_cod_data_source_block 2
_cod_depositor_comments 'Adding full bibliography for 7049020--7049023.cif.'
_cod_original_formula_sum 'C36 H64 Ce0.50 Cu4 Ge N6 Na0.50 O72 W12'
_cod_database_code 7049023
_olex2_refinement_description
;
1. Fixed Uiso
 At 1.2 times of:
  All C(H) groups
2. Shared sites
{Ce1, Na1}
3. Rigid bond restraints
 C32, C33
 with sigma for 1-2 distances of 0.01 and sigma for 1-3 distances of 0.02
 C21, C22
 with sigma for 1-2 distances of 0.01 and sigma for 1-3 distances of 0.02
4. Uiso/Uaniso restraints and constraints
Uanis(Ce1) = Uanis(Na1)
5. Others
 Fixed Sof: Ce1(0.5) Na1(0.5)
 Fixed Uiso: O3W(0.08902) O4W(0.08428) O5W(0.0863) O6W(0.08905) O7W(0.08352)
 O8W(0.08123) O9W(0.09367) O14W(0.15141) O19W(0.14921) O45(0.05872)
6.a Aromatic/amide H refined with riding coordinates:
 C1(H1A), C2(H2A), C3(H3A), C4(H4A), C7(H7A), C8(H8A), C9(H9A), C10(H10A),
 C13(H13A), C14(H14A), C15(H15A), C16(H16A), C19(H19A), C20(H20A), C21(H21A),
 C22(H22A), C25(H25A), C26(H26A), C27(H27A), C28(H28A), C31(H31A), C32(H32A),
 C33(H33A), C34(H34A)
;
_olex2_submission_special_instructions 'No special instructions were received'

loop_
_space_group_symop_id
_space_group_symop_operation_xyz
1 'x, y, z'
2 '-x+1/2, y+1/2, -z+1/2'
3 '-x, -y, -z'
4 'x-1/2, -y-1/2, z-1/2'

loop_
_atom_site_label
_atom_site_type_symbol
_atom_site_fract_x
_atom_site_fract_y
_atom_site_fract_z
_atom_site_U_iso_or_equiv
_atom_site_adp_type
_atom_site_occupancy
_atom_site_calc_flag
_atom_site_disorder_assembly
_atom_site_disorder_group
_atom_site_refinement_flags_posn
_atom_site_refinement_flags_adp
W1 W 0.38176(4) -0.58254(5) -0.32405(2) 0.02782(17) Uani 1 d . . . .
W2 W 0.39804(4) -0.56461(5) -0.16401(2) 0.02490(16) Uani 1 d . . . .
W3 W 0.60478(4) -0.39723(5) -0.32498(2) 0.02717(16) Uani 1 d . . . .
W4 W 0.45758(4) -0.72042(4) -0.24767(2) 0.02554(16) Uani 1 d . . . .
W5 W 0.55490(4) -0.64061(5) -0.32476(2) 0.02923(17) Uani 1 d . . . .
W6 W 0.44527(4) -0.34490(4) -0.16425(2) 0.02475(16) Uani 1 d . . . .
W7 W 0.32424(3) -0.42566(5) -0.24017(2) 0.02660(16) Uani 1 d . . . .
W8 W 0.63652(4) -0.40853(5) -0.16493(2) 0.02599(16) Uani 1 d . . . .
W9 W 0.55174(4) -0.25613(4) -0.24980(2) 0.02453(16) Uani 1 d . . . .
W10 W 0.43137(4) -0.33852(5) -0.32591(2) 0.02650(16) Uani 1 d . . . .
W11 W 0.58965(3) -0.62776(4) -0.16315(2) 0.02410(16) Uani 1 d . . . .
W12 W 0.68777(3) -0.55090(5) -0.24020(2) 0.02743(17) Uani 1 d . . . .
Ge1 Ge 0.50533(8) -0.48839(10) -0.24463(5) 0.0175(3) Uani 1 d . . . .
Ce1 Ce 0.10578(13) -1.15639(16) 0.00760(7) 0.0506(5) Uani 0.50 d A 1 . .
Na1 Na 0.10578(13) -1.15639(16) 0.00760(7) 0.0506(5) Uani 0.50 d A 2 . .
Cu1 Cu 0.59422(12) -0.72305(15) -0.04230(7) 0.0341(5) Uani 1 d . . . .
Cu2 Cu 0.34674(14) -0.8876(2) -0.00537(8) 0.0476(7) Uani 1 d A . . .
Cu3 Cu 0.48924(14) -0.99694(17) -0.23768(8) 0.0415(6) Uani 1 d . . . .
Cu4 Cu 0.44065(15) -1.0101(2) -0.40283(9) 0.0564(7) Uani 1 d . . . .
N1 N 0.5798(9) -0.5896(10) -0.0414(5) 0.036(4) Uani 1 d . . . .
N2 N 0.3397(8) -0.8831(11) -0.0688(5) 0.037(4) Uani 1 d . . . .
N3 N 0.3447(9) -0.8862(12) 0.0583(5) 0.041(4) Uani 1 d A . . .
N4 N 0.5784(8) -0.9306(11) -0.2340(6) 0.046(4) Uani 1 d . . . .
N5 N 0.3990(8) -1.0670(11) -0.2411(5) 0.037(4) Uani 1 d . . . .
N6 N 0.5419(9) -1.0400(11) -0.3887(5) 0.039(4) Uani 1 d . . . .
O1W O 0.5769(10) -0.7511(12) 0.0289(5) 0.068(5) Uani 1 d . . . .
O2W O 0.6248(8) -0.8500(9) -0.0512(4) 0.045(3) Uani 1 d . . . .
O3W O 0.0712(12) -1.2181(15) -0.0677(7) 0.089 Uiso 1 d . . . .
O4W O 0.0884(11) -1.0193(14) -0.0496(7) 0.084 Uiso 1 d . . . .
O5W O 0.0477(11) -1.0384(15) 0.0497(7) 0.086 Uiso 1 d . . . .
O6W O 0.0398(12) -1.2249(15) 0.0671(7) 0.089 Uiso 1 d . . . .
O7W O 0.2029(11) -1.2118(14) 0.0643(7) 0.084 Uiso 1 d . . . .
O8W O 0.1093(11) -1.3303(14) 0.0046(7) 0.081 Uiso 1 d . . . .
O9W O 0.2204(12) -1.1626(16) -0.0290(7) 0.094 Uiso 1 d . . . .
O10W O 0.2721(12) -0.7497(16) -0.0068(8) 0.097(7) Uiso 1 d . . . .
O11W O 0.3385(13) -0.9907(17) -0.4258(8) 0.103(7) Uiso 1 d . . . .
O12W O 0.4288(11) -1.1499(15) -0.4432(7) 0.088(6) Uiso 1 d . . . .
O13W O 0.4353(15) -0.857(2) -0.3683(9) 0.125(9) Uiso 1 d . . . .
O14W O -0.0349(18) -1.164(2) -0.0263(11) 0.151 Uiso 1 d . . . .
O15W O 0.9443(13) -0.4319(17) 0.4059(8) 0.107(8) Uiso 1 d . . . .
O16W O 0.7343(13) 0.1639(17) 0.4148(8) 0.108(8) Uiso 1 d . . . .
O17W O -0.1320(15) -1.159(2) 0.0377(9) 0.129(9) Uiso 1 d . . . .
O18W O -0.2032(12) -1.2803(16) -0.0618(8) 0.096(7) Uiso 1 d . . . .
O19W O 0.8086(17) 0.350(2) 0.1608(11) 0.149 Uiso 1 d . . . .
O1 O 0.5954(7) -0.6989(9) -0.3622(4) 0.041(3) Uani 1 d . . . .
O2 O 0.7711(7) -0.5809(9) -0.2520(5) 0.047(4) Uani 1 d . . . .
O3 O 0.4378(7) -0.8295(8) -0.2361(4) 0.033(3) Uani 1 d . . . .
O4 O 0.5720(7) -0.1445(8) -0.2393(4) 0.033(3) Uani 1 d . . . .
O5 O 0.3126(7) -0.6022(10) -0.3615(4) 0.042(3) Uani 1 d . . . .
O6 O 0.6722(6) -0.6347(8) -0.1951(4) 0.028(3) Uani 1 d . . . .
O7 O 0.4593(6) -0.6293(8) -0.3536(4) 0.030(3) Uani 1 d . . . .
O8 O 0.3582(7) -0.6231(9) -0.1258(4) 0.036(3) Uani 1 d . . . .
O9 O 0.3516(6) -0.3394(8) -0.1963(4) 0.030(3) Uani 1 d . . . .
O10 O 0.3144(6) -0.5148(8) -0.1955(4) 0.029(3) Uani 1 d . . . .
O11 O 0.5183(7) -0.7410(8) -0.2931(4) 0.031(3) Uani 1 d . . . .
O12 O 0.4974(6) -0.5886(8) -0.1497(3) 0.026(2) Uani 1 d . . . .
O13 O 0.6160(6) -0.3220(8) -0.2094(4) 0.031(3) Uani 1 d . . . .
O14 O 0.3779(7) -0.2837(9) -0.3645(4) 0.037(3) Uani 1 d . . . .
O15 O 0.3810(6) -0.6941(8) -0.2926(4) 0.031(3) Uani 1 d . . . .
O16 O 0.5382(6) -0.6972(8) -0.2080(3) 0.026(2) Uani 1 d . . . .
O17 O 0.6623(7) -0.3762(9) -0.3628(4) 0.038(3) Uani 1 d . . . .
O18 O 0.5182(7) -0.3504(8) -0.3546(4) 0.033(3) Uani 1 d . . . .
O19 O 0.4806(6) -0.2783(8) -0.2104(4) 0.029(3) Uani 1 d . . . .
O20 O 0.6289(6) -0.6231(8) -0.2796(4) 0.031(3) Uani 1 d . . . .
O21 O 0.5820(5) -0.5126(7) -0.2123(3) 0.018(2) Uani 1 d . . . .
O22 O 0.6641(6) -0.4542(8) -0.2796(4) 0.029(3) Uani 1 d . . . .
O23 O 0.6306(6) -0.5228(8) -0.1345(4) 0.028(3) Uani 1 d . . . .
O24 O 0.4046(6) -0.6544(8) -0.2080(4) 0.029(3) Uani 1 d . . . .
O25 O 0.3364(6) -0.5233(8) -0.2797(4) 0.029(3) Uani 1 d . . . .
O26 O 0.4762(6) -0.2382(7) -0.2944(4) 0.027(3) Uani 1 d . . . .
O27 O 0.6105(6) -0.7065(8) -0.1239(4) 0.036(3) Uani 1 d . . . .
O28 O 0.5704(6) -0.5165(8) -0.3398(4) 0.031(3) Uani 1 d . . . .
O29 O 0.2368(6) -0.3978(9) -0.2512(4) 0.039(3) Uani 1 d . . . .
O30 O 0.5193(5) -0.3969(7) -0.2768(3) 0.021(2) Uani 1 d . . . .
O31 O 0.7099(6) -0.4588(9) -0.1965(4) 0.031(3) Uani 1 d . . . .
O32 O 0.4375(5) -0.4630(7) -0.2121(3) 0.020(2) Uani 1 d . . . .
O33 O 0.4814(6) -0.5816(7) -0.2766(4) 0.023(2) Uani 1 d . . . .
O34 O 0.4369(7) -0.2621(9) -0.1268(4) 0.040(3) Uani 1 d . . . .
O35 O 0.4106(6) -0.4620(8) -0.3393(3) 0.028(3) Uani 1 d . . . .
O36 O 0.3702(6) -0.3535(8) -0.2812(4) 0.028(3) Uani 1 d . . . .
O37 O 0.4112(6) -0.4489(8) -0.1345(4) 0.028(3) Uani 1 d . . . .
O38 O 0.5398(6) -0.3846(8) -0.1506(3) 0.025(2) Uani 1 d . . . .
O39 O 0.6137(6) -0.2838(8) -0.2944(4) 0.027(3) Uani 1 d . . . .
O40 O 0.6864(6) -0.3487(8) -0.1273(4) 0.032(3) Uani 1 d . . . .
O41 O 0.7632(9) -0.5725(12) -0.0089(6) 0.072(5) Uani 1 d . . . .
O42 O 0.6951(8) -0.6888(10) -0.0276(5) 0.053(4) Uani 1 d . . . .
O43 O 0.4974(6) -0.7535(9) -0.0637(4) 0.036(3) Uani 1 d . . . .
O44 O 0.4357(7) -0.8162(10) -0.0114(4) 0.040(3) Uani 1 d . . . .
O45 O 0.1884(9) -1.0188(11) 0.0394(5) 0.059 Uiso 1 d . . . .
O46 O 0.2590(11) -0.9608(19) -0.0031(6) 0.106(9) Uani 1 d . . . .
O47 O 0.5008(8) -0.9936(10) -0.1754(4) 0.047(4) Uani 1 d . . . .
O48 O 0.5704(10) -0.9350(11) -0.1210(5) 0.067(5) Uani 1 d . . . .
O49 O 0.4738(8) -1.0000(10) -0.3004(4) 0.042(3) Uani 1 d . . . .
O50 O 0.3988(7) -1.0633(10) -0.3515(5) 0.043(3) Uani 1 d . . . .
O51 O 0.5797(11) -0.8872(15) -0.4696(6) 0.088(7) Uani 1 d . . . .
O52 O 0.4780(9) -0.9426(13) -0.4503(5) 0.066(5) Uani 1 d . . . .
C1 C 0.5197(12) -0.5417(15) -0.0508(6) 0.047(5) Uani 1 d . . . .
H1A H 0.4770 -0.5720 -0.0583 0.056 Uiso 1 calc . . R .
C2 C 0.5202(15) -0.4498(15) -0.0496(6) 0.056(6) Uani 1 d . . . .
H2A H 0.4784 -0.4180 -0.0577 0.067 Uiso 1 calc . . R .
C3 C 0.5798(17) -0.4047(17) -0.0371(8) 0.068(8) Uani 1 d . . . .
H3A H 0.5794 -0.3418 -0.0355 0.081 Uiso 1 calc . . R .
C4 C 0.6410(16) -0.4516(16) -0.0267(8) 0.062(7) Uani 1 d . . . .
H4A H 0.6830 -0.4210 -0.0178 0.074 Uiso 1 calc . . R .
C5 C 0.6403(11) -0.5466(13) -0.0295(7) 0.041(5) Uani 1 d . . . .
C6 C 0.7047(11) -0.6055(16) -0.0207(7) 0.048(5) Uani 1 d . . . .
C7 C 0.2913(10) -0.9189(15) -0.0960(6) 0.043(5) Uani 1 d . . . .
H7A H 0.2545 -0.9510 -0.0849 0.052 Uiso 1 calc . . R .
C8 C 0.2908(12) -0.9128(16) -0.1395(7) 0.053(6) Uani 1 d . . . .
H8A H 0.2546 -0.9392 -0.1576 0.064 Uiso 1 calc . . R .
C9 C 0.3480(11) -0.8639(16) -0.1566(7) 0.047(5) Uani 1 d . . . .
H9A H 0.3504 -0.8572 -0.1861 0.057 Uiso 1 calc . . R .
C10 C 0.3999(9) -0.8270(13) -0.1270(6) 0.032(4) Uani 1 d . . . .
H10A H 0.4391 -0.7973 -0.1366 0.039 Uiso 1 calc . . R .
C11 C 0.3929(10) -0.8347(12) -0.0837(6) 0.031(4) Uani 1 d . . . .
C12 C 0.4452(10) -0.7987(12) -0.0492(7) 0.036(4) Uani 1 d . . . .
C13 C 0.3906(13) -0.8483(16) 0.0871(7) 0.051(5) Uani 1 d . . . .
H13A H 0.4320 -0.8219 0.0786 0.061 Uiso 1 calc . . R .
C14 C 0.3772(17) -0.8477(14) 0.1302(7) 0.065(8) Uani 1 d . . . .
H14A H 0.4089 -0.8170 0.1497 0.078 Uiso 1 calc . . R .
C15 C 0.322(2) -0.888(2) 0.1446(10) 0.080(9) Uani 1 d . . . .
H15A H 0.3163 -0.8913 0.1739 0.096 Uiso 1 calc . . R .
C16 C 0.2714(15) -0.928(2) 0.1122(12) 0.088(11) Uani 1 d A . . .
H16A H 0.2292 -0.9548 0.1193 0.106 Uiso 1 calc . . R .
C17 C 0.2888(14) -0.924(2) 0.0711(8) 0.068(7) Uani 1 d . . . .
C18 C 0.2399(16) -0.966(3) 0.0340(10) 0.097(12) Uani 1 d A . . .
C19 C 0.6140(10) -0.8992(12) -0.2666(8) 0.045(5) Uani 1 d . . . .
H19A H 0.5972 -0.9115 -0.2949 0.053 Uiso 1 calc . . R .
C20 C 0.6756(12) -0.8483(13) -0.2578(9) 0.056(7) Uani 1 d . . . .
H20A H 0.6998 -0.8254 -0.2802 0.067 Uiso 1 calc . . R .
C21 C 0.7017(13) -0.8314(15) -0.2142(10) 0.065(7) Uani 1 d . . . U
H21A H 0.7434 -0.7986 -0.2076 0.078 Uiso 1 calc . . R .
C22 C 0.6636(12) -0.8648(15) -0.1824(9) 0.057(6) Uani 1 d . . . U
H22A H 0.6805 -0.8551 -0.1539 0.069 Uiso 1 calc . . R .
C23 C 0.6046(9) -0.9096(12) -0.1907(8) 0.041(5) Uani 1 d . . . .
C24 C 0.5553(11) -0.9485(14) -0.1600(7) 0.042(5) Uani 1 d . . . .
C25 C 0.5741(12) -1.0955(16) -0.3591(8) 0.053(6) Uani 1 d . . . .
H25A H 0.5446 -1.1269 -0.3418 0.064 Uiso 1 calc . . R .
C26 C 0.3062(12) -1.1491(14) -0.2152(7) 0.046(5) Uani 1 d . . . .
H26A H 0.2842 -1.1727 -0.1921 0.055 Uiso 1 calc . . R .
C27 C 0.2781(11) -1.1662(15) -0.2575(9) 0.058(7) Uani 1 d . . . .
H27A H 0.2356 -1.1982 -0.2628 0.070 Uiso 1 calc . . R .
C28 C 0.3133(11) -1.1357(14) -0.2903(7) 0.044(5) Uani 1 d . . . .
H28A H 0.2967 -1.1485 -0.3186 0.053 Uiso 1 calc . . R .
C29 C 0.3751(9) -1.0849(12) -0.2813(6) 0.031(4) Uani 1 d . . . .
C30 C 0.4187(10) -1.0456(14) -0.3148(7) 0.041(5) Uani 1 d . . . .
C31 C 0.3649(12) -1.0984(14) -0.2084(8) 0.049(6) Uani 1 d . . . .
H31A H 0.3824 -1.0847 -0.1803 0.059 Uiso 1 calc . . R .
C32 C 0.6431(15) -1.1104(16) -0.3518(7) 0.063(7) Uani 1 d . . . U
H32A H 0.6616 -1.1499 -0.3304 0.076 Uiso 1 calc . . R .
C33 C 0.6865(13) -1.0640(17) -0.3778(9) 0.065(7) Uani 1 d . . . U
H33A H 0.7357 -1.0723 -0.3744 0.078 Uiso 1 calc . . R .
C34 C 0.6568(11) -1.0053(15) -0.4089(7) 0.048(5) Uani 1 d . . . .
H34A H 0.6857 -0.9745 -0.4267 0.057 Uiso 1 calc . . R .
C35 C 0.5870(12) -0.9933(14) -0.4130(7) 0.046(5) Uani 1 d . . . .
C36 C 0.5473(16) -0.9361(17) -0.4466(7) 0.062(7) Uani 1 d . . . .
O20W O 0.4270(10) -1.0234(13) -0.0077(6) 0.072(5) Uiso 1 d . . . .

loop_
_atom_site_aniso_label
_atom_site_aniso_U_11
_atom_site_aniso_U_22
_atom_site_aniso_U_33
_atom_site_aniso_U_23
_atom_site_aniso_U_13
_atom_site_aniso_U_12
W1 0.0301(4) 0.0277(4) 0.0249(4) -0.0044(3) -0.0021(3) -0.0003(3)
W2 0.0251(3) 0.0254(3) 0.0253(3) 0.0031(3) 0.0083(3) 0.0005(3)
W3 0.0313(4) 0.0275(4) 0.0240(3) 0.0041(3) 0.0098(3) 0.0012(3)
W4 0.0301(4) 0.0191(3) 0.0278(4) -0.0009(3) 0.0048(3) -0.0004(3)
W5 0.0344(4) 0.0267(4) 0.0279(4) -0.0063(3) 0.0104(3) 0.0014(3)
W6 0.0293(3) 0.0236(3) 0.0219(3) -0.0032(3) 0.0056(3) 0.0023(3)
W7 0.0213(3) 0.0322(4) 0.0263(4) -0.0004(3) 0.0024(3) 0.0053(3)
W8 0.0261(3) 0.0239(3) 0.0271(4) 0.0000(3) -0.0024(3) -0.0001(3)
W9 0.0302(4) 0.0188(3) 0.0247(3) 0.0022(3) 0.0031(3) -0.0005(3)
W10 0.0300(4) 0.0254(3) 0.0237(3) 0.0046(3) -0.0001(3) 0.0041(3)
W11 0.0255(3) 0.0229(3) 0.0241(3) 0.0055(3) 0.0030(3) 0.0035(3)
W12 0.0223(3) 0.0305(4) 0.0304(4) 0.0042(3) 0.0075(3) 0.0049(3)
Ge1 0.0190(7) 0.0191(8) 0.0148(7) -0.0005(6) 0.0036(6) 0.0018(6)
Ce1 0.0578(13) 0.0536(13) 0.0409(12) -0.0035(10) 0.0081(10) -0.0082(11)
Na1 0.0578(13) 0.0536(13) 0.0409(12) -0.0035(10) 0.0081(10) -0.0082(11)
Cu1 0.0344(12) 0.0291(11) 0.0383(13) -0.0014(9) 0.0003(10) -0.0067(9)
Cu2 0.0452(14) 0.0706(18) 0.0270(12) 0.0055(12) 0.0032(10) -0.0238(13)
Cu3 0.0487(14) 0.0433(14) 0.0321(13) -0.0003(10) 0.0008(11) -0.0054(11)
Cu4 0.0473(15) 0.078(2) 0.0438(15) 0.0200(14) 0.0024(12) 0.0100(14)
N1 0.055(10) 0.032(8) 0.024(8) -0.006(6) 0.008(7) -0.001(7)
N2 0.031(8) 0.047(10) 0.035(9) -0.001(7) 0.005(7) -0.014(7)
N3 0.037(9) 0.052(10) 0.036(9) -0.001(8) 0.006(7) 0.006(8)
N4 0.026(8) 0.036(9) 0.073(13) 0.000(9) -0.009(8) 0.002(7)
N5 0.036(9) 0.040(9) 0.033(9) 0.005(7) -0.005(7) -0.007(7)
N6 0.047(10) 0.041(9) 0.028(8) -0.001(7) 0.003(7) -0.001(8)
O1W 0.090(13) 0.063(11) 0.052(10) -0.004(8) 0.014(9) 0.003(10)
O2W 0.059(9) 0.038(8) 0.034(7) -0.002(6) -0.008(6) 0.001(7)
O1 0.048(8) 0.033(7) 0.045(8) -0.009(6) 0.019(6) 0.001(6)
O2 0.045(8) 0.041(8) 0.055(9) 0.011(7) 0.014(7) 0.011(6)
O3 0.037(7) 0.029(6) 0.035(7) -0.003(5) 0.011(6) -0.008(5)
O4 0.038(7) 0.022(6) 0.038(7) -0.001(5) 0.000(6) -0.005(5)
O5 0.042(8) 0.050(8) 0.030(7) -0.012(6) -0.014(6) 0.003(6)
O6 0.029(6) 0.028(6) 0.029(6) 0.005(5) 0.005(5) 0.002(5)
O7 0.032(6) 0.029(6) 0.028(6) -0.001(5) -0.003(5) 0.004(5)
O8 0.038(7) 0.040(7) 0.033(7) 0.008(6) 0.013(6) 0.002(6)
O9 0.031(6) 0.031(6) 0.027(6) -0.003(5) 0.003(5) 0.008(5)
O10 0.026(6) 0.028(6) 0.035(7) -0.006(5) 0.009(5) 0.007(5)
O11 0.040(7) 0.021(6) 0.033(7) -0.004(5) 0.011(5) -0.001(5)
O12 0.033(6) 0.028(6) 0.017(5) 0.005(5) 0.007(5) -0.001(5)
O13 0.032(6) 0.030(6) 0.030(7) -0.002(5) 0.002(5) -0.005(5)
O14 0.039(7) 0.041(7) 0.030(7) 0.006(6) 0.002(6) 0.007(6)
O15 0.037(7) 0.029(6) 0.027(6) 0.000(5) 0.002(5) -0.004(5)
O16 0.029(6) 0.030(6) 0.018(6) -0.002(5) 0.006(5) 0.000(5)
O17 0.044(8) 0.037(7) 0.033(7) 0.004(6) 0.010(6) -0.003(6)
O18 0.039(7) 0.026(6) 0.035(7) 0.009(5) 0.006(6) 0.004(5)
O19 0.035(6) 0.025(6) 0.028(6) 0.002(5) -0.001(5) 0.006(5)
O20 0.030(6) 0.034(7) 0.029(6) 0.003(5) 0.001(5) 0.003(5)
O21 0.016(5) 0.020(5) 0.016(5) 0.001(4) -0.005(4) -0.001(4)
O22 0.026(6) 0.032(6) 0.027(6) -0.007(5) 0.001(5) 0.003(5)
O23 0.029(6) 0.032(6) 0.023(6) -0.001(5) 0.001(5) 0.006(5)
O24 0.032(6) 0.023(6) 0.033(7) -0.009(5) 0.017(5) -0.003(5)
O25 0.022(6) 0.037(7) 0.029(6) 0.003(5) 0.003(5) 0.002(5)
O26 0.039(7) 0.019(6) 0.025(6) 0.003(5) 0.007(5) 0.012(5)
O27 0.033(7) 0.033(7) 0.041(7) 0.009(6) 0.004(6) 0.010(5)
O28 0.028(6) 0.037(7) 0.028(6) 0.007(5) 0.006(5) 0.000(5)
O29 0.016(6) 0.046(8) 0.053(8) -0.014(6) -0.005(5) 0.011(5)
O30 0.019(5) 0.019(5) 0.026(6) 0.010(4) 0.004(4) 0.002(4)
O31 0.021(6) 0.043(7) 0.027(6) 0.008(5) -0.003(5) 0.003(5)
O32 0.017(5) 0.022(5) 0.021(6) 0.005(4) 0.000(4) 0.001(4)
O33 0.026(6) 0.014(5) 0.030(6) -0.011(5) 0.000(5) 0.001(4)
O34 0.049(8) 0.036(7) 0.037(7) -0.008(6) 0.018(6) 0.005(6)
O35 0.037(7) 0.032(6) 0.015(5) 0.001(5) 0.003(5) 0.003(5)
O36 0.025(6) 0.028(6) 0.031(6) -0.003(5) 0.000(5) -0.003(5)
O37 0.027(6) 0.033(6) 0.025(6) 0.000(5) 0.008(5) -0.001(5)
O38 0.032(6) 0.027(6) 0.016(5) 0.008(5) -0.001(5) 0.000(5)
O39 0.028(6) 0.025(6) 0.028(6) 0.009(5) 0.001(5) -0.007(5)
O40 0.035(7) 0.035(7) 0.025(6) 0.003(5) -0.006(5) -0.003(5)
O41 0.060(11) 0.069(12) 0.085(13) -0.026(10) -0.003(9) -0.027(9)
O42 0.040(8) 0.046(9) 0.071(11) -0.003(8) -0.001(7) 0.000(7)
O43 0.029(6) 0.044(8) 0.036(7) -0.002(6) -0.001(5) -0.015(6)
O44 0.036(7) 0.056(9) 0.025(7) -0.006(6) -0.004(5) -0.013(6)
O46 0.080(13) 0.19(3) 0.040(10) 0.030(13) -0.004(9) -0.090(16)
O47 0.067(10) 0.046(8) 0.030(7) 0.002(6) 0.007(7) 0.000(7)
O48 0.100(14) 0.054(10) 0.043(9) -0.013(8) -0.012(9) 0.004(9)
O49 0.057(9) 0.051(8) 0.017(6) -0.002(6) 0.007(6) -0.016(7)
O50 0.038(8) 0.046(8) 0.045(9) -0.001(7) -0.001(6) -0.004(6)
O51 0.090(14) 0.114(17) 0.060(12) 0.048(12) 0.007(10) -0.026(12)
O52 0.056(10) 0.090(13) 0.054(10) 0.031(9) 0.009(8) 0.003(9)
C1 0.058(13) 0.053(13) 0.029(10) 0.003(9) 0.000(9) 0.003(11)
C2 0.10(2) 0.037(12) 0.026(11) -0.001(9) -0.005(11) 0.020(13)
C3 0.11(2) 0.037(13) 0.055(15) 0.009(11) 0.020(15) 0.008(15)
C4 0.10(2) 0.043(13) 0.046(13) -0.016(11) 0.012(13) -0.008(13)
C5 0.051(12) 0.033(10) 0.041(11) -0.010(9) 0.012(9) -0.020(9)
C6 0.040(11) 0.065(15) 0.039(11) -0.022(10) 0.004(9) -0.020(11)
C7 0.030(10) 0.064(14) 0.035(11) 0.010(10) 0.001(8) -0.019(9)
C8 0.054(13) 0.060(14) 0.041(12) 0.006(11) -0.017(10) -0.017(11)
C9 0.037(11) 0.064(14) 0.040(12) -0.018(10) -0.003(9) 0.008(10)
C10 0.030(9) 0.041(10) 0.028(9) -0.001(8) 0.009(7) -0.006(8)
C11 0.037(10) 0.026(9) 0.031(10) 0.004(7) 0.003(8) -0.002(7)
C12 0.039(10) 0.022(9) 0.048(12) 0.001(8) 0.003(9) -0.008(8)
C13 0.068(15) 0.054(13) 0.031(11) -0.002(10) 0.006(10) -0.004(11)
C14 0.14(3) 0.029(11) 0.027(11) -0.014(9) -0.012(13) 0.015(14)
C15 0.12(3) 0.065(18) 0.062(18) 0.028(15) 0.041(19) 0.023(18)
C16 0.059(17) 0.10(2) 0.12(3) 0.07(2) 0.048(18) 0.029(16)
C17 0.055(15) 0.09(2) 0.056(15) 0.031(15) 0.007(12) -0.002(14)
C18 0.073(19) 0.14(3) 0.07(2) 0.05(2) -0.005(16) -0.07(2)
C19 0.030(10) 0.022(9) 0.082(16) 0.001(10) 0.007(10) 0.008(8)
C20 0.052(13) 0.022(10) 0.10(2) -0.012(11) 0.038(13) 0.005(9)
C21 0.048(13) 0.027(11) 0.12(2) -0.016(12) 0.004(13) 0.012(10)
C22 0.048(13) 0.037(12) 0.082(17) -0.006(11) -0.020(10) 0.014(10)
C23 0.019(9) 0.023(9) 0.078(15) 0.015(9) -0.001(9) 0.012(7)
C24 0.040(11) 0.036(11) 0.050(13) -0.008(9) 0.003(9) 0.007(9)
C25 0.045(12) 0.061(14) 0.054(14) 0.014(11) -0.002(11) -0.004(11)
C26 0.054(13) 0.040(11) 0.043(12) 0.006(9) 0.007(10) 0.011(10)
C27 0.030(11) 0.043(13) 0.10(2) 0.007(13) 0.003(12) 0.004(9)
C28 0.039(11) 0.050(12) 0.044(12) -0.002(10) 0.007(9) 0.012(9)
C29 0.030(9) 0.035(10) 0.027(9) -0.006(7) 0.004(7) 0.013(8)
C30 0.035(10) 0.041(11) 0.049(13) 0.003(10) 0.015(9) -0.003(9)
C31 0.065(14) 0.036(11) 0.053(13) 0.005(10) 0.039(11) 0.012(10)
C32 0.091(18) 0.050(13) 0.040(13) 0.011(10) -0.037(11) -0.009(12)
C33 0.038(12) 0.062(16) 0.090(19) 0.002(13) -0.018(11) -0.005(11)
C34 0.047(12) 0.054(13) 0.045(12) -0.003(10) 0.017(10) -0.023(10)
C35 0.059(13) 0.044(12) 0.036(11) 0.007(9) 0.014(10) -0.012(10)
C36 0.10(2) 0.059(15) 0.029(11) 0.011(10) 0.008(12) -0.022(14)

loop_
_atom_type_symbol
_atom_type_description
_atom_type_scat_dispersion_real
_atom_type_scat_dispersion_imag
_atom_type_scat_source
C C 0.0033 0.0016 'International Tables Vol C Tables 4.2.6.8 and 6.1.1.4'
H H 0.0000 0.0000 'International Tables Vol C Tables 4.2.6.8 and 6.1.1.4'
N N 0.0061 0.0033 'International Tables Vol C Tables 4.2.6.8 and 6.1.1.4'
O O 0.0106 0.0060 'International Tables Vol C Tables 4.2.6.8 and 6.1.1.4'
W W -0.8490 6.8722 'International Tables Vol C Tables 4.2.6.8 and 6.1.1.4'
Ge Ge 0.1547 1.8001 'International Tables Vol C Tables 4.2.6.8 and 6.1.1.4'
Cu Cu 0.3201 1.2651 'International Tables Vol C Tables 4.2.6.8 and 6.1.1.4'
Ce Ce -0.2486 2.6331 'International Tables Vol C Tables 4.2.6.8 and 6.1.1.4'
Na Na 0.0362 0.0249 'International Tables Vol C Tables 4.2.6.8 and 6.1.1.4'

loop_
_geom_angle_atom_site_label_1
_geom_angle_atom_site_label_2
_geom_angle_atom_site_label_3
_geom_angle
O5 W1 O7 100.2(6)
O5 W1 O15 99.6(6)
O5 W1 O25 102.4(6)
O5 W1 O33 169.7(5)
O5 W1 O35 101.7(6)
O7 W1 O33 72.5(4)
O7 W1 O35 88.3(5)
O15 W1 O7 88.7(5)
O15 W1 O33 73.5(4)
O15 W1 O35 158.7(5)
O25 W1 O7 157.3(5)
O25 W1 O15 89.9(5)
O25 W1 O33 85.4(4)
O25 W1 O35 84.8(5)
O35 W1 O33 85.5(4)
O8 W2 O10 99.3(6)
O8 W2 O12 102.9(5)
O8 W2 O24 102.2(6)
O8 W2 O32 168.8(5)
O8 W2 O37 99.2(6)
O10 W2 O32 73.3(4)
O10 W2 O37 88.3(5)
O12 W2 O10 157.8(5)
O12 W2 O24 85.2(5)
O12 W2 O32 84.7(4)
O12 W2 O37 88.4(5)
O24 W2 O10 90.0(5)
O24 W2 O32 86.5(4)
O24 W2 O37 158.6(5)
O37 W2 O32 72.5(4)
O17 W3 O18 99.4(6)
O17 W3 O22 103.2(6)
O17 W3 O28 102.8(6)
O17 W3 O30 168.6(5)
O17 W3 O39 98.7(6)
O18 W3 O30 72.7(4)
O22 W3 O18 157.3(5)
O22 W3 O28 86.4(5)
O22 W3 O30 85.0(4)
O22 W3 O39 89.7(5)
O28 W3 O18 87.8(5)
O28 W3 O30 85.4(4)
O28 W3 O39 158.4(5)
O39 W3 O18 87.6(5)
O39 W3 O30 73.2(4)
O3 W4 O11 99.4(5)
O3 W4 O15 100.3(6)
O3 W4 O16 102.1(6)
O3 W4 O24 102.0(5)
O3 W4 O33 169.2(5)
O11 W4 O15 87.2(5)
O11 W4 O33 72.7(4)
O15 W4 O33 72.5(4)
O16 W4 O11 91.0(5)
O16 W4 O15 157.5(5)
O16 W4 O24 85.3(5)
O16 W4 O33 85.6(4)
O24 W4 O11 158.6(5)
O24 W4 O15 88.2(5)
O24 W4 O33 86.0(4)
O1 W5 O7 100.3(6)
O1 W5 O11 99.4(6)
O1 W5 O20 103.6(6)
O1 W5 O28 103.3(6)
O1 W5 O33 168.5(5)
O7 W5 O33 71.7(4)
O11 W5 O7 86.9(5)
O11 W5 O33 72.4(4)
O20 W5 O7 156.1(5)
O20 W5 O11 89.8(5)
O20 W5 O28 86.3(5)
O20 W5 O33 84.7(4)
O28 W5 O7 87.6(5)
O28 W5 O11 157.2(5)
O28 W5 O33 84.9(4)
O9 W6 O32 72.2(4)
O19 W6 O9 87.1(5)
O19 W6 O32 84.7(4)
O19 W6 O37 157.3(5)
O34 W6 O9 100.8(6)
O34 W6 O19 101.9(6)
O34 W6 O32 170.4(5)
O34 W6 O37 100.7(6)
O34 W6 O38 102.1(6)
O37 W6 O9 87.5(5)
O37 W6 O32 72.7(4)
O38 W6 O9 157.1(5)
O38 W6 O19 87.0(5)
O38 W6 O32 85.2(4)
O38 W6 O37 89.4(5)
O9 W7 O10 88.5(5)
O9 W7 O25 157.0(5)
O9 W7 O32 72.7(4)
O9 W7 O36 89.9(5)
O10 W7 O32 72.9(4)
O25 W7 O10 88.7(5)
O25 W7 O32 84.6(4)
O25 W7 O36 84.4(5)
O29 W7 O9 100.3(5)
O29 W7 O10 99.1(6)
O29 W7 O25 102.7(5)
O29 W7 O32 169.3(5)
O29 W7 O36 102.3(6)
O36 W7 O10 158.4(5)
O36 W7 O32 86.1(4)
O13 W8 O21 85.9(4)
O13 W8 O23 157.4(5)
O13 W8 O31 89.7(5)
O13 W8 O38 84.9(5)
O23 W8 O21 72.2(4)
O31 W8 O21 73.3(4)
O31 W8 O23 89.4(5)
O31 W8 O38 157.0(5)
O38 W8 O21 84.0(4)
O38 W8 O23 87.1(5)
O40 W8 O13 102.8(5)
O40 W8 O21 169.3(5)
O40 W8 O23 99.6(5)
O40 W8 O31 100.3(6)
O40 W8 O38 102.6(5)
O4 W9 O13 104.1(5)
O4 W9 O19 101.4(5)
O4 W9 O26 98.3(5)
O4 W9 O30 169.4(5)
O4 W9 O39 101.7(5)
O13 W9 O30 85.1(4)
O13 W9 O39 88.9(5)
O19 W9 O13 85.9(5)
O19 W9 O30 84.4(4)
O19 W9 O39 157.0(5)
O26 W9 O13 157.6(5)
O26 W9 O19 88.5(5)
O26 W9 O30 72.8(4)
O26 W9 O39 87.8(5)
O39 W9 O30 72.8(4)
O14 W10 O18 100.7(6)
O14 W10 O26 101.5(6)
O14 W10 O30 170.3(5)
O14 W10 O35 101.7(6)
O14 W10 O36 102.5(6)
O18 W10 O30 71.9(4)
O26 W10 O18 87.5(5)
O26 W10 O30 72.2(4)
O35 W10 O18 88.7(5)
O35 W10 O26 156.8(5)
O35 W10 O30 84.8(4)
O36 W10 O18 156.8(5)
O36 W10 O26 88.9(5)
O36 W10 O30 85.1(4)
O36 W10 O35 85.6(5)
O6 W11 O16 88.4(5)
O6 W11 O21 72.4(4)
O12 W11 O6 157.2(5)
O12 W11 O16 84.9(5)
O12 W11 O21 85.2(4)
O12 W11 O23 89.3(5)
O16 W11 O21 84.9(4)
O23 W11 O6 88.6(5)
O23 W11 O16 157.7(5)
O23 W11 O21 73.2(4)
O27 W11 O6 101.0(5)
O27 W11 O12 101.8(5)
O27 W11 O16 103.2(6)
O27 W11 O21 169.7(5)
O27 W11 O23 99.1(6)
O2 W12 O6 101.2(6)
O2 W12 O20 102.0(6)
O2 W12 O21 170.5(6)
O2 W12 O22 102.9(6)
O2 W12 O31 100.9(6)
O6 W12 O21 71.9(4)
O6 W12 O31 88.5(5)
O20 W12 O6 89.7(5)
O20 W12 O21 84.8(4)
O20 W12 O22 85.1(5)
O20 W12 O31 156.9(5)
O22 W12 O6 155.9(5)
O22 W12 O21 84.2(4)
O22 W12 O31 87.3(5)
O31 W12 O21 72.8(4)
O21 Ge1 O32 108.7(5)
O21 Ge1 O33 109.5(5)
O30 Ge1 O21 110.0(5)
O30 Ge1 O32 109.3(5)
O30 Ge1 O33 109.5(5)
O33 Ge1 O32 109.9(5)
O3W Ce1 O4W 69.7(7)
O3W Ce1 O7W 129.1(7)
O3W Ce1 O8W 67.4(7)
O3W Ce1 O14W 58.3(9)
O3W Ce1 O45 134.5(6)
O4W Ce1 O14W 73.8(8)
O5W Ce1 O3W 130.4(7)
O5W Ce1 O4W 78.0(7)
O5W Ce1 O6W 68.1(7)
O5W Ce1 O7W 100.2(7)
O5W Ce1 O8W 137.0(7)
O5W Ce1 O9W 134.0(7)
O5W Ce1 O14W 77.4(9)
O5W Ce1 O45 62.9(6)
O6W Ce1 O3W 115.5(7)
O6W Ce1 O4W 138.2(7)
O6W Ce1 O7W 74.4(7)
O6W Ce1 O8W 69.1(7)
O6W Ce1 O14W 75.6(9)
O6W Ce1 O45 109.6(6)
O7W Ce1 O4W 137.2(7)
O7W Ce1 O8W 71.8(7)
O7W Ce1 O14W 148.4(9)
O7W Ce1 O45 68.5(6)
O8W Ce1 O4W 136.7(7)
O8W Ce1 O14W 88.4(8)
O8W Ce1 O45 138.6(6)
O9W Ce1 O3W 74.3(7)
O9W Ce1 O4W 77.7(7)
O9W Ce1 O6W 143.9(7)
O9W Ce1 O7W 73.5(7)
O9W Ce1 O8W 85.5(7)
O9W Ce1 O14W 130.6(9)
O9W Ce1 O45 72.9(6)
O45 Ce1 O4W 73.2(6)
O45 Ce1 O14W 132.3(8)
N1 Cu1 O1W 97.6(6)
O2W Cu1 N1 167.9(7)
O2W Cu1 O1W 91.8(6)
O42 Cu1 N1 82.7(7)
O42 Cu1 O1W 92.0(7)
O42 Cu1 O2W 89.4(6)
O43 Cu1 N1 96.3(6)
O43 Cu1 O1W 94.7(6)
O43 Cu1 O2W 90.5(6)
O43 Cu1 O42 173.2(6)
N2 Cu2 N3 174.4(7)
N2 Cu2 O44 82.6(6)
N2 Cu2 O46 94.1(7)
N3 Cu2 O44 100.2(6)
O46 Cu2 N3 83.2(7)
O46 Cu2 O44 176.5(7)
N4 Cu3 N5 178.8(7)
N4 Cu3 O49 97.1(7)
O47 Cu3 N4 84.7(8)
O47 Cu3 N5 95.0(7)
O47 Cu3 O49 177.9(6)
O49 Cu3 N5 83.3(6)
N6 Cu4 O11W 171.0(9)
N6 Cu4 O12W 88.2(7)
N6 Cu4 O50 100.0(6)
O11W Cu4 O12W 83.9(9)
O50 Cu4 O11W 84.9(8)
O50 Cu4 O12W 93.3(7)
O52 Cu4 N6 83.1(7)
O52 Cu4 O11W 93.0(9)
O52 Cu4 O12W 93.7(8)
O52 Cu4 O50 172.5(7)
C1 N1 Cu1 129.1(15)
C5 N1 Cu1 111.2(14)
C5 N1 C1 119.6(18)
C7 N2 Cu2 128.5(13)
C7 N2 C11 119.2(17)
C11 N2 Cu2 112.2(12)
C13 N3 Cu2 128.1(15)
C17 N3 Cu2 113.1(16)
C17 N3 C13 119(2)
C19 N4 Cu3 127.9(15)
C19 N4 C23 119.0(17)
C23 N4 Cu3 113.0(14)
C29 N5 Cu3 111.9(13)
C29 N5 C31 120.7(18)
C31 N5 Cu3 127.4(15)
C25 N6 Cu4 131.4(15)
C25 N6 C35 115.1(19)
C35 N6 Cu4 113.4(14)
W12 O6 W11 122.0(6)
W1 O7 W5 121.2(6)
W7 O9 W6 121.0(6)
W2 O10 W7 120.1(6)
W4 O11 W5 121.0(6)
W11 O12 W2 153.1(6)
W8 O13 W9 152.9(7)
W1 O15 W4 120.0(6)
W4 O16 W11 152.9(6)
W3 O18 W10 121.5(6)
W6 O19 W9 151.3(6)
W12 O20 W5 153.6(7)
W8 O21 W12 93.1(3)
W11 O21 W8 93.8(4)
W11 O21 W12 93.7(4)
Ge1 O21 W8 122.6(5)
Ge1 O21 W11 123.2(5)
Ge1 O21 W12 122.3(5)
W12 O22 W3 152.9(7)
W11 O23 W8 120.7(6)
W2 O24 W4 151.6(7)
W1 O25 W7 153.9(7)
W9 O26 W10 121.8(5)
W3 O28 W5 150.7(7)
W3 O30 W9 93.6(4)
W3 O30 W10 93.9(4)
W9 O30 W10 93.2(4)
Ge1 O30 W3 122.3(5)
Ge1 O30 W9 123.0(6)
Ge1 O30 W10 122.8(5)
W8 O31 W12 120.8(6)
W2 O32 W6 94.5(4)
W2 O32 W7 93.6(4)
W6 O32 W7 94.0(4)
Ge1 O32 W2 122.5(5)
Ge1 O32 W6 122.4(5)
Ge1 O32 W7 122.1(5)
W1 O33 W4 94.1(4)
W1 O33 W5 94.6(4)
W4 O33 W5 93.9(4)
Ge1 O33 W1 122.3(5)
Ge1 O33 W4 122.1(6)
Ge1 O33 W5 122.4(6)
W10 O35 W1 152.2(6)
W10 O36 W7 152.7(7)
W6 O37 W2 120.3(6)
W6 O38 W8 152.6(6)
W3 O39 W9 120.5(5)
C6 O42 Cu1 114.1(14)
C12 O43 Cu1 135.6(13)
C12 O44 Cu2 113.1(11)
C18 O45 Ce1 147(2)
C18 O46 Cu2 112.3(17)
C24 O47 Cu3 113.9(14)
C30 O49 Cu3 114.2(12)
C30 O50 Cu4 124.3(13)
C36 O52 Cu4 113.1(14)
N1 C1 C2 121(2)
C3 C2 C1 121(2)
C2 C3 C4 119(2)
C3 C4 C5 119(3)
N1 C5 C4 120(2)
N1 C5 C6 115.7(17)
C4 C5 C6 124(2)
O41 C6 O42 123(2)
O41 C6 C5 121(2)
O42 C6 C5 115.9(17)
N2 C7 C8 124.6(18)
C7 C8 C9 117.6(19)
C10 C9 C8 117.1(19)
C11 C10 C9 119.8(18)
N2 C11 C10 121.5(17)
N2 C11 C12 113.7(16)
C10 C11 C12 124.6(17)
O43 C12 C11 113.7(17)
O44 C12 O43 128.0(18)
O44 C12 C11 118.3(16)
N3 C13 C14 120(2)
C15 C14 C13 123(3)
C14 C15 C16 116(2)
C17 C16 C15 116(3)
N3 C17 C16 126(3)
N3 C17 C18 113(2)
C16 C17 C18 121(3)
O45 C18 C17 124(2)
O46 C18 O45 117(3)
O46 C18 C17 118(2)
N4 C19 C20 120(2)
C19 C20 C21 120(2)
C22 C21 C20 118(2)
C23 C22 C21 122(3)
N4 C23 C24 109.7(16)
C22 C23 N4 121(2)
C22 C23 C24 129(2)
O47 C24 C23 118.6(19)
O48 C24 O47 124(2)
O48 C24 C23 117(2)
C32 C25 N6 127(2)
C31 C26 C27 119(2)
C28 C27 C26 119(2)
C27 C28 C29 119(2)
N5 C29 C28 120.5(18)
N5 C29 C30 115.0(17)
C28 C29 C30 124.5(17)
O49 C30 C29 115.5(18)
O50 C30 O49 128.6(18)
O50 C30 C29 115.8(18)
N5 C31 C26 121(2)
C25 C32 C33 116(2)
C32 C33 C34 120(2)
C35 C34 C33 119(2)
N6 C35 C36 112(2)
C34 C35 N6 123(2)
C34 C35 C36 125(2)
O51 C36 O52 123(2)
O51 C36 C35 120(3)
O52 C36 C35 117.1(19)

loop_
_geom_bond_atom_site_label_1
_geom_bond_atom_site_label_2
_geom_bond_distance
W1 O5 1.695(12)
W1 O7 1.920(12)
W1 O15 1.917(12)
W1 O25 1.900(12)
W1 O33 2.284(11)
W1 O35 1.931(12)
W2 O8 1.698(12)
W2 O10 1.924(12)
W2 O12 1.916(11)
W2 O24 1.919(11)
W2 O32 2.289(10)
W2 O37 1.945(12)
W3 O17 1.697(12)
W3 O18 1.927(12)
W3 O22 1.918(11)
W3 O28 1.918(12)
W3 O30 2.294(10)
W3 O39 1.925(12)
W4 O3 1.698(12)
W4 O11 1.921(12)
W4 O15 1.956(12)
W4 O16 1.902(11)
W4 O24 1.920(11)
W4 O33 2.298(11)
W5 O1 1.683(12)
W5 O7 1.945(11)
W5 O11 1.939(12)
W5 O20 1.909(12)
W5 O28 1.918(12)
W5 O33 2.299(11)
W6 O9 1.948(12)
W6 O19 1.909(12)
W6 O32 2.290(11)
W6 O34 1.706(12)
W6 O37 1.931(11)
W6 O38 1.884(11)
W7 O9 1.906(12)
W7 O10 1.937(12)
W7 O25 1.922(12)
W7 O29 1.701(11)
W7 O32 2.298(10)
W7 O36 1.927(12)
W8 O13 1.900(12)
W8 O21 2.308(10)
W8 O23 1.943(12)
W8 O31 1.913(12)
W8 O38 1.943(11)
W8 O40 1.686(12)
W9 O4 1.715(11)
W9 O13 1.929(12)
W9 O19 1.922(12)
W9 O26 1.917(12)
W9 O30 2.304(11)
W9 O39 1.935(12)
W10 O14 1.703(12)
W10 O18 1.937(12)
W10 O26 1.929(12)
W10 O30 2.320(10)
W10 O35 1.903(12)
W10 O36 1.896(12)
W11 O6 1.918(11)
W11 O12 1.908(11)
W11 O16 1.925(11)
W11 O21 2.285(10)
W11 O23 1.916(12)
W11 O27 1.709(12)
W12 O2 1.699(13)
W12 O6 1.915(11)
W12 O20 1.905(12)
W12 O21 2.310(10)
W12 O22 1.910(12)
W12 O31 1.944(12)
Ge1 O21 1.722(9)
Ge1 O30 1.715(10)
Ge1 O32 1.738(10)
Ge1 O33 1.734(10)
Ce1 O3W 2.55(2)
Ce1 O4W 2.70(2)
Ce1 O5W 2.49(2)
Ce1 O6W 2.53(2)
Ce1 O7W 2.56(2)
Ce1 O8W 2.57(2)
Ce1 O9W 2.53(2)
Ce1 O14W 2.76(3)
Ce1 O45 2.693(17)
Cu1 N1 1.988(16)
Cu1 O1W 2.309(17)
Cu1 O2W 1.985(14)
Cu1 O42 1.978(14)
Cu1 O43 1.936(12)
Cu2 N2 1.972(16)
Cu2 N3 1.989(17)
Cu2 O44 2.000(13)
Cu2 O46 1.977(16)
Cu3 N4 1.935(16)
Cu3 N5 1.981(15)
Cu3 O47 1.935(14)
Cu3 O49 1.951(12)
Cu4 N6 1.966(17)
Cu4 O11W 2.01(2)
Cu4 O12W 2.42(2)
Cu4 O50 2.004(15)
Cu4 O52 1.963(16)
N1 C1 1.34(3)
N1 C5 1.33(2)
N2 C7 1.30(2)
N2 C11 1.35(2)
N3 C13 1.31(3)
N3 C17 1.29(3)
N4 C19 1.35(3)
N4 C23 1.43(3)
N5 C29 1.32(2)
N5 C31 1.33(2)
N6 C25 1.34(3)
N6 C35 1.37(2)
O41 C6 1.23(2)
O42 C6 1.26(3)
O43 C12 1.30(2)
O44 C12 1.23(2)
O45 C18 1.26(3)
O46 C18 1.25(3)
O47 C24 1.28(2)
O48 C24 1.24(3)
O49 C30 1.28(2)
O50 C30 1.20(2)
O51 C36 1.22(3)
O52 C36 1.30(3)
C1 C2 1.36(3)
C2 C3 1.33(4)
C3 C4 1.36(4)
C4 C5 1.41(3)
C5 C6 1.49(3)
C7 C8 1.36(3)
C8 C9 1.43(3)
C9 C10 1.39(3)
C10 C11 1.37(2)
C11 C12 1.49(3)
C13 C14 1.39(3)
C14 C15 1.30(4)
C15 C16 1.46(5)
C16 C17 1.35(4)
C17 C18 1.54(4)
C19 C20 1.39(3)
C20 C21 1.43(4)
C21 C22 1.36(4)
C22 C23 1.30(3)
C23 C24 1.50(3)
C25 C32 1.32(3)
C26 C27 1.40(3)
C26 C31 1.33(3)
C27 C28 1.34(3)
C28 C29 1.39(3)
C29 C30 1.50(3)
C32 C33 1.38(4)
C33 C34 1.38(3)
C34 C35 1.32(3)
C35 C36 1.50(3)
